data_4315196
loop_
_publ_author_name
'Ching-Feng Fu'
'Chun-Chin Lee'
'Yi-Hung Liu'
'Shie-Ming Peng'
'Stefan Warsink'
'Cornelis J. Elsevier'
'Jwu-Ting Chen'
'Shiuh-Tzung Liu'

_publ_section_title
;
 Biscarbene Palladium(II) Complexes. Reactivity of Saturated Versus
 Unsaturated N-Heterocyclic Carbenes
;
_journal_name_full 'Inorganic Chemistry'
_journal_page_first 3011
_journal_page_last 3018
_journal_paper_doi 10.1021/ic9025188
_journal_volume 49
_journal_year 2010
_chemical_formula_sum 'C14 H28 Cl2 N4 Pd'
_chemical_formula_weight 429.70
_chemical_name_systematic
; 
 ? 
;
_space_group_IT_number 15
_symmetry_cell_setting monoclinic
_symmetry_space_group_name_Hall '-C 2yc'
_symmetry_space_group_name_H-M 'C 1 2/c 1'
_atom_sites_solution_hydrogens geom
_atom_sites_solution_primary direct
_atom_sites_solution_secondary difmap
_audit_creation_method SHELXL-97
_cell_angle_alpha 90.00
_cell_angle_beta 94.360(3)
_cell_angle_gamma 90.00
_cell_formula_units_Z 4
_cell_length_a 10.0204(3)
_cell_length_b 11.0892(3)
_cell_length_c 16.3857(5)
_cell_measurement_reflns_used 8211
_cell_measurement_temperature 150(2)
_cell_measurement_theta_max 30.1511
_cell_measurement_theta_min 2.7387
_cell_volume 1815.48(9)
_computing_cell_refinement
; 
CrysAlisPro, Oxford Diffraction Ltd., 
Version 1.171.33.34d (release 27-02-2009 CrysAlis171 .NET) 
(compiled Feb 27 2009,15:38:38) 
Empirical absorption correction using spherical harmonics, 
 implemented in SCALE3 ABSPACK scaling algorithm. 
;
_computing_data_collection
; 
CrysAlisPro, Oxford Diffraction Ltd., 
Version 1.171.33.34d (release 27-02-2009 CrysAlis171 .NET) 
(compiled Feb 27 2009,15:38:38) 
Empirical absorption correction using spherical harmonics, 
 implemented in SCALE3 ABSPACK scaling algorithm. 
;
_computing_data_reduction
; 
CrysAlisPro, Oxford Diffraction Ltd., 
Version 1.171.33.34d (release 27-02-2009 CrysAlis171 .NET) 
(compiled Feb 27 2009,15:38:38) 
Empirical absorption correction using spherical harmonics, 
 implemented in SCALE3 ABSPACK scaling algorithm. 
;
_computing_molecular_graphics SHELXTL
_computing_publication_material SHELXTL
_computing_structure_refinement 'SHELXL-97 (Sheldrick, 1997)'
_computing_structure_solution 'SHELXS-97 (Sheldrick, 1990)'
_diffrn_ambient_temperature 150(2)
_diffrn_measured_fraction_theta_full 1.000
_diffrn_measured_fraction_theta_max 1.000
_diffrn_measurement_device_type 'Oxford Diffraction Gemini A'
_diffrn_measurement_method CCD
_diffrn_radiation_monochromator graphite
_diffrn_radiation_source 'fine-focus sealed tube'
_diffrn_radiation_type MoK\a
_diffrn_radiation_wavelength 0.71073
_diffrn_reflns_av_R_equivalents 0.0610
_diffrn_reflns_av_sigmaI/netI 0.0335
_diffrn_reflns_limit_h_max 12
_diffrn_reflns_limit_h_min -12
_diffrn_reflns_limit_k_max 14
_diffrn_reflns_limit_k_min -14
_diffrn_reflns_limit_l_max 21
_diffrn_reflns_limit_l_min -21
_diffrn_reflns_number 10834
_diffrn_reflns_theta_full 27.49
_diffrn_reflns_theta_max 27.49
_diffrn_reflns_theta_min 2.74
_exptl_absorpt_coefficient_mu 1.316
_exptl_absorpt_correction_T_max 1.00000
_exptl_absorpt_correction_T_min 0.82450
_exptl_absorpt_correction_type multi-scan
_exptl_absorpt_process_details
; 
CrysAlisPro, Oxford Diffraction Ltd., 
Version 1.171.33.34d (release 27-02-2009 CrysAlis171 .NET) 
(compiled Feb 27 2009,15:38:38) 
Empirical absorption correction using spherical harmonics, 
 implemented in SCALE3 ABSPACK scaling algorithm. 
;
_exptl_crystal_density_diffrn 1.572
_exptl_crystal_density_method 'not measured'
_exptl_crystal_F_000 880
_exptl_crystal_size_max 0.20
_exptl_crystal_size_mid 0.15
_exptl_crystal_size_min 0.10
_refine_diff_density_max 2.513
_refine_diff_density_min -1.733
_refine_diff_density_rms 0.168
_refine_ls_extinction_method none
_refine_ls_goodness_of_fit_ref 0.886
_refine_ls_hydrogen_treatment constr
_refine_ls_matrix_type full
_refine_ls_number_parameters 96
_refine_ls_number_reflns 2088
_refine_ls_number_restraints 0
_refine_ls_restrained_S_all 0.886
_refine_ls_R_factor_all 0.0416
_refine_ls_R_factor_gt 0.0386
_refine_ls_shift/su_max 0.000
_refine_ls_shift/su_mean 0.000
_refine_ls_structure_factor_coef Fsqd
_refine_ls_weighting_details 'calc w=1/[\s^2^(Fo^2^)+(0.1000P)^2^+0.0000P] where P=(Fo^2^+2Fc^2^)/3'
_refine_ls_weighting_scheme calc
_refine_ls_wR_factor_gt 0.1029
_refine_ls_wR_factor_ref 0.1049
_reflns_number_gt 1894
_reflns_number_total 2088
_reflns_threshold_expression >2sigma(I)
_cod_data_source_file ic9025188_si_002_2.cif
_cod_data_source_block cis-3a-ic13873
_cod_depositor_comments
;
The following automatic conversions were performed:

'_symmetry_cell_setting' value 'Monoclinic' changed to 'monoclinic'
according to the built-in table from CIF Core dictionary named
'cif_core.dic' version 2.4.1 from 2010-06-29.

Automatic conversion script
Id: cif_fix_values 1646 2011-03-28 12:23:43Z adriana 
;
_cod_database_code 4315196

loop_
_symmetry_equiv_pos_as_xyz
'x, y, z'
'-x, y, -z+1/2'
'x+1/2, y+1/2, z'
'-x+1/2, y+1/2, -z+1/2'
'-x, -y, -z'
'x, -y, z-1/2'
'-x+1/2, -y+1/2, -z'
'x+1/2, -y+1/2, z-1/2'

loop_
_atom_site_label
_atom_site_type_symbol
_atom_site_fract_x
_atom_site_fract_y
_atom_site_fract_z
_atom_site_U_iso_or_equiv
_atom_site_adp_type
_atom_site_occupancy
_atom_site_symmetry_multiplicity
_atom_site_calc_flag
_atom_site_refinement_flags
_atom_site_disorder_assembly
_atom_site_disorder_group
Pd1 Pd 0.0000 0.03329(2) 0.2500 0.01534(14) Uani 1 2 d S . .
Cl1 Cl 0.06460(7) 0.18056(6) 0.15629(4) 0.02328(18) Uani 1 1 d . . .
N1 N 0.1942(2) -0.1127(2) 0.16700(15) 0.0228(5) Uani 1 1 d . . .
N2 N -0.0101(2) -0.1642(2) 0.12648(14) 0.0221(5) Uani 1 1 d . . .
C1 C 0.0655(3) -0.0922(2) 0.17617(17) 0.0188(5) Uani 1 1 d . . .
C2 C 0.2120(3) -0.2143(3) 0.1110(2) 0.0339(7) Uani 1 1 d . . .
H2A H 0.2429 -0.2876 0.1413 0.041 Uiso 1 1 calc R . .
H2B H 0.2765 -0.1942 0.0702 0.041 Uiso 1 1 calc R . .
C3 C 0.0715(3) -0.2305(3) 0.07079(19) 0.0270(6) Uani 1 1 d . . .
H3A H 0.0632 -0.1954 0.0151 0.032 Uiso 1 1 calc R . .
H3B H 0.0461 -0.3168 0.0676 0.032 Uiso 1 1 calc R . .
C4 C 0.3101(3) -0.0551(3) 0.20979(19) 0.0251(6) Uani 1 1 d . . .
H4A H 0.3634 -0.1164 0.2418 0.030 Uiso 1 1 calc R . .
H4B H 0.2794 0.0056 0.2485 0.030 Uiso 1 1 calc R . .
C5 C 0.3977(3) 0.0060(4) 0.1500(2) 0.0359(8) Uani 1 1 d . . .
H5A H 0.4746 0.0439 0.1804 0.054 Uiso 1 1 calc R . .
H5B H 0.3455 0.0678 0.1190 0.054 Uiso 1 1 calc R . .
H5C H 0.4294 -0.0542 0.1122 0.054 Uiso 1 1 calc R . .
C6 C -0.1538(3) -0.1530(3) 0.10933(19) 0.0282(6) Uani 1 1 d . . .
H6A H -0.1957 -0.1398 0.1614 0.034 Uiso 1 1 calc R . .
H6B H -0.1894 -0.2295 0.0854 0.034 Uiso 1 1 calc R . .
C7 C -0.1931(4) -0.0506(3) 0.0512(2) 0.0386(8) Uani 1 1 d . . .
H7A H -0.2908 -0.0473 0.0420 0.058 Uiso 1 1 calc R . .
H7B H -0.1539 -0.0640 -0.0010 0.058 Uiso 1 1 calc R . .
H7C H -0.1600 0.0258 0.0751 0.058 Uiso 1 1 calc R . .

loop_
_atom_site_aniso_label
_atom_site_aniso_U_11
_atom_site_aniso_U_22
_atom_site_aniso_U_33
_atom_site_aniso_U_23
_atom_site_aniso_U_13
_atom_site_aniso_U_12
Pd1 0.01585(19) 0.01609(19) 0.01408(19) 0.000 0.00114(11) 0.000
Cl1 0.0276(4) 0.0209(3) 0.0217(4) 0.0040(2) 0.0041(3) -0.0015(2)
N1 0.0211(12) 0.0256(12) 0.0219(12) -0.0026(9) 0.0026(9) 0.0030(9)
N2 0.0238(12) 0.0256(12) 0.0171(11) -0.0062(9) 0.0026(9) -0.0020(9)
C1 0.0215(13) 0.0169(12) 0.0182(13) 0.0036(10) 0.0025(10) 0.0000(10)
C2 0.0326(17) 0.0359(16) 0.0340(18) -0.0113(14) 0.0076(13) 0.0095(13)
C3 0.0325(16) 0.0244(14) 0.0256(15) -0.0062(11) 0.0117(12) -0.0013(12)
C4 0.0177(14) 0.0325(14) 0.0249(16) 0.0034(12) -0.0001(11) 0.0024(11)
C5 0.0278(18) 0.0462(18) 0.033(2) 0.0141(17) -0.0015(14) -0.0070(15)
C6 0.0220(14) 0.0374(16) 0.0255(15) -0.0089(13) 0.0041(11) -0.0075(12)
C7 0.0316(18) 0.049(2) 0.033(2) -0.0047(16) -0.0070(15) 0.0056(15)

loop_
_atom_type_symbol
_atom_type_description
_atom_type_scat_dispersion_real
_atom_type_scat_dispersion_imag
_atom_type_scat_source
C C 0.0033 0.0016 'International Tables Vol C Tables 4.2.6.8 and 6.1.1.4'
H H 0.0000 0.0000 'International Tables Vol C Tables 4.2.6.8 and 6.1.1.4'
N N 0.0061 0.0033 'International Tables Vol C Tables 4.2.6.8 and 6.1.1.4'
Cl Cl 0.1484 0.1585 'International Tables Vol C Tables 4.2.6.8 and 6.1.1.4'
Pd Pd -0.9988 1.0072 'International Tables Vol C Tables 4.2.6.8 and 6.1.1.4'

loop_
_geom_angle_atom_site_label_1
_geom_angle_atom_site_label_2
_geom_angle_atom_site_label_3
_geom_angle
_geom_angle_site_symmetry_1
_geom_angle_site_symmetry_3
_geom_angle_publ_flag
C1 Pd1 C1 91.13(15) . 2 ?
C1 Pd1 Cl1 176.13(8) . 2 ?
C1 Pd1 Cl1 88.23(8) 2 2 ?
C1 Pd1 Cl1 88.23(8) . . ?
C1 Pd1 Cl1 176.13(8) 2 . ?
Cl1 Pd1 Cl1 92.67(3) 2 . ?
C1 N1 C4 127.9(2) . . ?
C1 N1 C2 111.4(2) . . ?
C4 N1 C2 120.4(2) . . ?
C1 N2 C6 125.1(2) . . ?
C1 N2 C3 111.2(2) . . ?
C6 N2 C3 120.9(2) . . ?
N1 C1 N2 109.8(2) . . ?
N1 C1 Pd1 123.8(2) . . ?
N2 C1 Pd1 126.3(2) . . ?
N1 C2 C3 102.1(2) . . ?
N2 C3 C2 102.3(2) . . ?
N1 C4 C5 111.3(3) . . ?
N2 C6 C7 113.1(3) . . ?

loop_
_geom_bond_atom_site_label_1
_geom_bond_atom_site_label_2
_geom_bond_distance
_geom_bond_site_symmetry_2
_geom_bond_publ_flag
Pd1 C1 1.988(3) . ?
Pd1 C1 1.988(3) 2 ?
Pd1 Cl1 2.3654(7) 2 ?
Pd1 Cl1 2.3654(7) . ?
N1 C1 1.330(4) . ?
N1 C4 1.457(4) . ?
N1 C2 1.472(4) . ?
N2 C1 1.335(4) . ?
N2 C6 1.451(4) . ?
N2 C3 1.468(3) . ?
C2 C3 1.519(5) . ?
C4 C5 1.523(4) . ?
C6 C7 1.514(5) . ?
